data_4505597
loop_
_publ_author_name
'Wen, Lili'
'Zhao, Jinbo'
'Lv, Kangle'
'Wu, Yuhui'
'Deng, Kejian'
'Leng, Xiaoke'
'Li, Dongfeng'

_publ_section_title
;
 Visible-Light-Driven Photocatalysts of Metal--Organic Frameworks Derived
 from Multi-Carboxylic Acid and Imidazole-Based Spacer
;
_journal_issue 3
_journal_name_full 'Crystal Growth &amp; Design'
_journal_page_first 1603
_journal_paper_doi 10.1021/cg2016512
_journal_volume 12
_journal_year 2012
_chemical_formula_sum 'C23 H17 N4 Ni O5'
_chemical_formula_weight 488.12
_chemical_name_systematic
; 
 ? 
;
_space_group_IT_number 2
_symmetry_cell_setting triclinic
_symmetry_space_group_name_Hall '-P 1'
_symmetry_space_group_name_H-M 'P -1'
_atom_sites_solution_hydrogens geom
_atom_sites_solution_primary direct
_atom_sites_solution_secondary difmap
_audit_creation_method SHELXL-97
_cell_angle_alpha 81.615(2)
_cell_angle_beta 89.711(2)
_cell_angle_gamma 83.209(2)
_cell_formula_units_Z 2
_cell_length_a 8.1510(10)
_cell_length_b 9.8520(12)
_cell_length_c 12.0350(15)
_cell_measurement_temperature 293(2)
_cell_volume 949.3(2)
_computing_structure_refinement 'SHELXL-97 (Sheldrick, 1997)'
_computing_structure_solution 'SHELXS-97 (Sheldrick, 1990)'
_diffrn_ambient_temperature 293(2)
_diffrn_measured_fraction_theta_full 0.983
_diffrn_measured_fraction_theta_max 0.983
_diffrn_radiation_monochromator graphite
_diffrn_radiation_source 'fine-focus sealed tube'
_diffrn_radiation_type MoK\a
_diffrn_radiation_wavelength 0.71073
_diffrn_reflns_av_R_equivalents 0.0440
_diffrn_reflns_av_sigmaI/netI 0.0927
_diffrn_reflns_limit_h_max 9
_diffrn_reflns_limit_h_min -9
_diffrn_reflns_limit_k_max 11
_diffrn_reflns_limit_k_min -6
_diffrn_reflns_limit_l_max 14
_diffrn_reflns_limit_l_min -14
_diffrn_reflns_number 4984
_diffrn_reflns_theta_full 25.00
_diffrn_reflns_theta_max 25.00
_diffrn_reflns_theta_min 2.10
_exptl_absorpt_coefficient_mu 1.071
_exptl_absorpt_correction_type multi-scan
_exptl_absorpt_process_details 'SADABS(Bruker, 2000)'
_exptl_crystal_colour 'pale green'
_exptl_crystal_density_diffrn 1.708
_exptl_crystal_density_method 'not measured'
_exptl_crystal_description plate
_exptl_crystal_F_000 502
_exptl_crystal_size_max 0.08
_exptl_crystal_size_mid 0.06
_exptl_crystal_size_min 0.03
_refine_diff_density_max 1.530
_refine_diff_density_min -1.744
_refine_diff_density_rms 0.147
_refine_ls_extinction_method none
_refine_ls_goodness_of_fit_ref 0.984
_refine_ls_hydrogen_treatment constr
_refine_ls_matrix_type full
_refine_ls_number_parameters 298
_refine_ls_number_reflns 3293
_refine_ls_number_restraints 0
_refine_ls_restrained_S_all 0.984
_refine_ls_R_factor_all 0.1069
_refine_ls_R_factor_gt 0.0783
_refine_ls_shift/su_max 0.000
_refine_ls_shift/su_mean 0.000
_refine_ls_structure_factor_coef Fsqd
_refine_ls_weighting_details 'calc w=1/[\s^2^(Fo^2^)+(0.1300P)^2^+0.0000P] where P=(Fo^2^+2Fc^2^)/3'
_refine_ls_weighting_scheme calc
_refine_ls_wR_factor_gt 0.1883
_refine_ls_wR_factor_ref 0.2062
_reflns_number_gt 2239
_reflns_number_total 3293
_reflns_threshold_expression >2sigma(I)
_cod_data_source_file cg2016512_si_001.cif
_cod_data_source_block 2
_cod_depositor_comments
;
The following automatic conversions were performed:

'_symmetry_cell_setting' value 'Triclinic' changed to 'triclinic'
according to /home/saulius/struct/CIF-dictionaries/cif_core.dic
dictionary named 'cif_core.dic' version 2.4.1 from 2010-06-29.

Automatic conversion script
Id: cif_fix_values 1715 2011-07-08 13:25:40Z adriana 
;
_cod_original_sg_symbol_H-M P-1
_cod_database_code 4505597

loop_
_symmetry_equiv_pos_as_xyz
'x, y, z'
'-x, -y, -z'

loop_
_atom_site_label
_atom_site_type_symbol
_atom_site_fract_x
_atom_site_fract_y
_atom_site_fract_z
_atom_site_U_iso_or_equiv
_atom_site_adp_type
_atom_site_occupancy
_atom_site_symmetry_multiplicity
_atom_site_calc_flag
_atom_site_refinement_flags
Ni1 Ni 0.31383(9) 0.97220(8) 0.47040(6) 0.0250(3) Uani 1 1 d .
C1 C 0.1485(8) 1.1319(7) 0.6553(6) 0.0334(16) Uani 1 1 d .
H1 H 0.1105 1.2094 0.6043 0.040 Uiso 1 1 calc R
C2 C 0.2658(8) 0.9330(7) 0.7281(6) 0.0381(17) Uani 1 1 d .
H2 H 0.3275 0.8464 0.7357 0.046 Uiso 1 1 calc R
C3 C 0.1874(9) 0.9877(7) 0.8128(6) 0.0397(17) Uani 1 1 d .
H3 H 0.1832 0.9468 0.8873 0.048 Uiso 1 1 calc R
C4 C 0.0175(8) 1.2151(7) 0.8254(5) 0.0308(15) Uani 1 1 d .
C5 C 0.0312(8) 1.2024(7) 0.9414(5) 0.0367(17) Uani 1 1 d .
H5 H 0.1014 1.1301 0.9807 0.044 Uiso 1 1 calc R
C6 C -0.0599(9) 1.2974(7) 0.9990(5) 0.0393(18) Uani 1 1 d .
H6 H -0.0506 1.2875 1.0768 0.047 Uiso 1 1 calc R
C7 C -0.1639(8) 1.4062(7) 0.9430(5) 0.0312(15) Uani 1 1 d .
C8 C -0.1746(9) 1.4174(8) 0.8263(6) 0.048(2) Uani 1 1 d .
H8 H -0.2442 1.4895 0.7864 0.057 Uiso 1 1 calc R
C9 C -0.0826(9) 1.3224(8) 0.7686(6) 0.047(2) Uani 1 1 d .
H9 H -0.0898 1.3326 0.6906 0.056 Uiso 1 1 calc R
C10 C 0.7386(8) 0.5103(6) 0.0042(5) 0.0301(15) Uani 1 1 d .
C11 C 0.7426(9) 0.4998(7) 0.1217(6) 0.0396(18) Uani 1 1 d .
H11 H 0.8080 0.4258 0.1626 0.047 Uiso 1 1 calc R
C12 C 0.6531(9) 0.5949(7) 0.1790(6) 0.0373(17) Uani 1 1 d .
H12 H 0.6559 0.5835 0.2571 0.045 Uiso 1 1 calc R
C13 C 0.5587(8) 0.7081(6) 0.1183(5) 0.0287(14) Uani 1 1 d .
C14 C 0.5522(8) 0.7207(7) 0.0031(5) 0.0350(16) Uani 1 1 d .
H14 H 0.4868 0.7951 -0.0374 0.042 Uiso 1 1 calc R
C15 C 0.6423(9) 0.6236(7) -0.0538(6) 0.0382(17) Uani 1 1 d .
H15 H 0.6377 0.6350 -0.1319 0.046 Uiso 1 1 calc R
C16 C 0.4612(8) 0.8133(6) 0.2862(5) 0.0286(15) Uani 1 1 d .
H16 H 0.5160 0.7450 0.3391 0.034 Uiso 1 1 calc R
C17 C 0.3133(9) 0.9960(7) 0.2103(5) 0.0417(18) Uani 1 1 d .
H17 H 0.2452 1.0797 0.2009 0.050 Uiso 1 1 calc R
C18 C 0.3725(9) 0.9291(7) 0.1258(6) 0.044(2) Uani 1 1 d .
H18 H 0.3528 0.9570 0.0494 0.053 Uiso 1 1 calc R
C19 C 0.2012(8) 0.6803(7) 0.5456(6) 0.0326(16) Uani 1 1 d .
C20 C 0.3448(8) 0.4733(6) 0.4771(5) 0.0290(15) Uani 1 1 d .
H20 H 0.2387 0.4547 0.4614 0.035 Uiso 1 1 calc R
C21 C 0.3625(8) 0.5942(6) 0.5223(5) 0.0258(14) Uani 1 1 d .
C22 C 0.5204(7) 0.6215(6) 0.5457(5) 0.0237(13) Uani 1 1 d .
C23 C 0.5736(7) 0.7435(6) 0.5933(5) 0.0244(14) Uani 1 1 d .
N1 N 0.2427(6) 1.0219(5) 0.6287(4) 0.0293(12) Uani 1 1 d .
N2 N 0.1151(7) 1.1161(5) 0.7668(4) 0.0310(13) Uani 1 1 d .
N3 N 0.3678(6) 0.9233(5) 0.3123(4) 0.0293(12) Uani 1 1 d .
N4 N 0.4679(6) 0.8113(5) 0.1748(4) 0.0290(12) Uani 1 1 d .
O1 O 0.1832(5) 0.8105(4) 0.5118(4) 0.0327(11) Uani 1 1 d .
O2 O 0.0938(7) 0.6190(6) 0.5919(7) 0.086(2) Uani 1 1 d .
O3 O 0.5330(5) 0.8652(4) 0.5398(3) 0.0282(10) Uani 1 1 d .
O4 O 0.6640(6) 0.7189(5) 0.6775(4) 0.0407(12) Uani 1 1 d .
O5 O 0.1114(5) 1.1015(4) 0.3964(4) 0.0366(11) Uani 1 1 d .
H5B H 0.0232 1.0737 0.4244 0.055 Uiso 1 1 d R
H5C H 0.1173 1.1834 0.4091 0.055 Uiso 1 1 d R

loop_
_atom_site_aniso_label
_atom_site_aniso_U_11
_atom_site_aniso_U_22
_atom_site_aniso_U_33
_atom_site_aniso_U_23
_atom_site_aniso_U_13
_atom_site_aniso_U_12
Ni1 0.0310(5) 0.0153(5) 0.0287(5) -0.0127(3) 0.0038(3) 0.0090(3)
C1 0.041(4) 0.024(4) 0.036(4) -0.015(3) 0.009(3) 0.007(3)
C2 0.050(4) 0.023(4) 0.038(4) -0.012(3) 0.003(3) 0.017(3)
C3 0.060(4) 0.024(4) 0.032(4) -0.007(3) 0.005(3) 0.015(3)
C4 0.036(3) 0.024(4) 0.033(4) -0.018(3) 0.004(3) 0.009(3)
C5 0.048(4) 0.025(4) 0.032(4) -0.006(3) 0.005(3) 0.018(3)
C6 0.057(4) 0.033(4) 0.026(3) -0.014(3) 0.008(3) 0.015(3)
C7 0.037(4) 0.025(4) 0.032(4) -0.014(3) 0.007(3) 0.009(3)
C8 0.067(5) 0.035(4) 0.035(4) -0.014(3) -0.002(4) 0.030(4)
C9 0.067(5) 0.042(5) 0.028(4) -0.019(3) 0.001(3) 0.027(4)
C10 0.034(3) 0.023(3) 0.035(4) -0.018(3) 0.009(3) 0.007(3)
C11 0.057(4) 0.023(4) 0.034(4) -0.006(3) 0.006(3) 0.020(3)
C12 0.054(4) 0.028(4) 0.026(3) -0.010(3) 0.007(3) 0.016(3)
C13 0.038(4) 0.019(3) 0.031(3) -0.014(3) 0.007(3) 0.003(3)
C14 0.050(4) 0.023(4) 0.029(3) -0.011(3) -0.001(3) 0.017(3)
C15 0.055(4) 0.028(4) 0.029(4) -0.013(3) 0.007(3) 0.016(3)
C16 0.037(3) 0.023(3) 0.025(3) -0.012(3) 0.002(3) 0.011(3)
C17 0.058(4) 0.033(4) 0.032(4) -0.018(3) 0.000(3) 0.019(3)
C18 0.068(5) 0.033(4) 0.027(3) -0.012(3) -0.007(3) 0.024(4)
C19 0.027(3) 0.025(4) 0.045(4) -0.015(3) 0.007(3) 0.011(3)
C20 0.031(3) 0.019(3) 0.037(4) -0.011(3) 0.002(3) 0.007(3)
C21 0.037(3) 0.011(3) 0.028(3) -0.009(3) 0.006(3) 0.009(3)
C22 0.031(3) 0.012(3) 0.027(3) -0.010(3) 0.005(3) 0.008(2)
C23 0.027(3) 0.015(3) 0.031(3) -0.010(3) 0.009(3) 0.007(2)
N1 0.039(3) 0.017(3) 0.032(3) -0.012(2) 0.007(2) 0.005(2)
N2 0.041(3) 0.022(3) 0.030(3) -0.016(2) 0.006(2) 0.009(2)
N3 0.033(3) 0.023(3) 0.033(3) -0.014(2) 0.005(2) 0.006(2)
N4 0.041(3) 0.019(3) 0.027(3) -0.015(2) 0.003(2) 0.010(2)
O1 0.035(2) 0.015(2) 0.046(3) -0.008(2) 0.006(2) 0.0121(18)
O2 0.058(4) 0.023(3) 0.171(7) -0.003(4) 0.066(4) 0.005(3)
O3 0.036(2) 0.016(2) 0.033(2) -0.0082(19) -0.0015(19) 0.0027(19)
O4 0.062(3) 0.025(3) 0.035(3) -0.010(2) -0.014(2) 0.004(2)
O5 0.039(3) 0.025(3) 0.046(3) -0.015(2) 0.006(2) 0.006(2)

loop_
_atom_type_symbol
_atom_type_description
_atom_type_scat_dispersion_real
_atom_type_scat_dispersion_imag
_atom_type_scat_source
C C 0.0033 0.0016 'International Tables Vol C Tables 4.2.6.8 and 6.1.1.4'
N N 0.0061 0.0033 'International Tables Vol C Tables 4.2.6.8 and 6.1.1.4'
Ni Ni 0.3393 1.1124 'International Tables Vol C Tables 4.2.6.8 and 6.1.1.4'
O O 0.0106 0.0060 'International Tables Vol C Tables 4.2.6.8 and 6.1.1.4'
H H 0.0000 0.0000 'International Tables Vol C Tables 4.2.6.8 and 6.1.1.4'

loop_
_geom_angle_atom_site_label_1
_geom_angle_atom_site_label_2
_geom_angle_atom_site_label_3
_geom_angle
_geom_angle_site_symmetry_1
_geom_angle_site_symmetry_3
O1 Ni1 N3 93.5(2) . .
O1 Ni1 O3 93.83(16) . .
N3 Ni1 O3 93.13(18) . .
O1 Ni1 O5 93.62(17) . .
N3 Ni1 O5 86.82(18) . .
O3 Ni1 O5 172.54(17) . .
O1 Ni1 N1 84.37(19) . .
N3 Ni1 N1 176.3(2) . .
O3 Ni1 N1 90.05(18) . .
O5 Ni1 N1 90.28(18) . .
O1 Ni1 O3 168.79(16) . 2_676
N3 Ni1 O3 95.54(19) . 2_676
O3 Ni1 O3 79.08(17) . 2_676
O5 Ni1 O3 93.49(17) . 2_676
N1 Ni1 O3 86.95(18) . 2_676
N1 C1 N2 111.0(6) . .
N1 C1 H1 124.5 . .
N2 C1 H1 124.5 . .
C3 C2 N1 111.1(6) . .
C3 C2 H2 124.5 . .
N1 C2 H2 124.5 . .
C2 C3 N2 105.9(6) . .
C2 C3 H3 127.1 . .
N2 C3 H3 127.1 . .
C9 C4 C5 119.7(6) . .
C9 C4 N2 121.2(6) . .
C5 C4 N2 119.1(6) . .
C4 C5 C6 120.0(6) . .
C4 C5 H5 120.0 . .
C6 C5 H5 120.0 . .
C7 C6 C5 121.3(6) . .
C7 C6 H6 119.3 . .
C5 C6 H6 119.3 . .
C6 C7 C8 117.6(6) . .
C6 C7 C10 121.8(6) . 1_466
C8 C7 C10 120.6(6) . 1_466
C9 C8 C7 121.1(6) . .
C9 C8 H8 119.5 . .
C7 C8 H8 119.5 . .
C4 C9 C8 120.4(6) . .
C4 C9 H9 119.8 . .
C8 C9 H9 119.8 . .
C15 C10 C11 116.9(5) . .
C15 C10 C7 121.0(6) . 1_644
C11 C10 C7 122.1(6) . 1_644
C12 C11 C10 122.6(6) . .
C12 C11 H11 118.7 . .
C10 C11 H11 118.7 . .
C11 C12 C13 119.0(6) . .
C11 C12 H12 120.5 . .
C13 C12 H12 120.5 . .
C14 C13 C12 119.5(6) . .
C14 C13 N4 119.8(6) . .
C12 C13 N4 120.6(5) . .
C13 C14 C15 120.9(6) . .
C13 C14 H14 119.5 . .
C15 C14 H14 119.5 . .
C10 C15 C14 121.0(6) . .
C10 C15 H15 119.5 . .
C14 C15 H15 119.5 . .
N3 C16 N4 112.5(5) . .
N3 C16 H16 123.7 . .
N4 C16 H16 123.7 . .
C18 C17 N3 110.4(6) . .
C18 C17 H17 124.8 . .
N3 C17 H17 124.8 . .
C17 C18 N4 106.5(6) . .
C17 C18 H18 126.8 . .
N4 C18 H18 126.8 . .
O2 C19 O1 123.5(6) . .
O2 C19 C21 117.1(6) . .
O1 C19 C21 119.4(6) . .
C21 C20 C22 123.3(6) . 2_666
C21 C20 H20 118.4 . .
C22 C20 H20 118.4 2_666 .
C22 C21 C20 118.3(5) . .
C22 C21 C19 126.4(5) . .
C20 C21 C19 115.3(6) . .
C21 C22 C20 118.5(5) . 2_666
C21 C22 C23 128.9(5) . .
C20 C22 C23 112.6(5) 2_666 .
O4 C23 O3 123.7(6) . .
O4 C23 C22 117.5(5) . .
O3 C23 C22 118.6(5) . .
C1 N1 C2 104.7(5) . .
C1 N1 Ni1 129.7(5) . .
C2 N1 Ni1 124.9(4) . .
C1 N2 C3 107.3(5) . .
C1 N2 C4 126.2(5) . .
C3 N2 C4 126.5(5) . .
C16 N3 C17 104.3(5) . .
C16 N3 Ni1 127.7(4) . .
C17 N3 Ni1 128.0(4) . .
C16 N4 C18 106.2(5) . .
C16 N4 C13 126.9(5) . .
C18 N4 C13 126.9(5) . .
C19 O1 Ni1 141.9(4) . .
C23 O3 Ni1 134.3(4) . .
C23 O3 Ni1 123.8(4) . 2_676
Ni1 O3 Ni1 100.92(17) . 2_676
Ni1 O5 H5B 109.2 . .
Ni1 O5 H5C 109.4 . .
H5B O5 H5C 109.5 . .

loop_
_geom_bond_atom_site_label_1
_geom_bond_atom_site_label_2
_geom_bond_distance
_geom_bond_site_symmetry_2
Ni1 O1 2.021(5) .
Ni1 N3 2.063(5) .
Ni1 O3 2.077(4) .
Ni1 O5 2.079(4) .
Ni1 N1 2.097(5) .
Ni1 O3 2.135(4) 2_676
C1 N1 1.330(8) .
C1 N2 1.359(8) .
C1 H1 0.9300 .
C2 C3 1.346(9) .
C2 N1 1.375(8) .
C2 H2 0.9300 .
C3 N2 1.369(8) .
C3 H3 0.9300 .
C4 C9 1.357(9) .
C4 C5 1.388(9) .
C4 N2 1.447(7) .
C5 C6 1.388(8) .
C5 H5 0.9300 .
C6 C7 1.378(9) .
C6 H6 0.9300 .
C7 C8 1.396(9) .
C7 C10 1.499(8) 1_466
C8 C9 1.392(9) .
C8 H8 0.9300 .
C9 H9 0.9300 .
C10 C15 1.386(9) .
C10 C11 1.403(9) .
C10 C7 1.499(8) 1_644
C11 C12 1.382(8) .
C11 H11 0.9300 .
C12 C13 1.390(9) .
C12 H12 0.9300 .
C13 C14 1.374(9) .
C13 N4 1.437(7) .
C14 C15 1.394(8) .
C14 H14 0.9300 .
C15 H15 0.9300 .
C16 N3 1.324(7) .
C16 N4 1.344(7) .
C16 H16 0.9300 .
C17 C18 1.349(9) .
C17 N3 1.375(8) .
C17 H17 0.9300 .
C18 N4 1.375(8) .
C18 H18 0.9300 .
C19 O2 1.210(8) .
C19 O1 1.279(8) .
C19 C21 1.526(8) .
C20 C21 1.402(8) .
C20 C22 1.409(8) 2_666
C20 H20 0.9300 .
C21 C22 1.384(9) .
C22 C20 1.409(8) 2_666
C22 C23 1.512(8) .
C23 O4 1.234(7) .
C23 O3 1.283(7) .
O3 Ni1 2.135(4) 2_676
O5 H5B 0.8500 .
O5 H5C 0.8500 .
